data_2220442
loop_
_publ_author_name
'Dolzhenko, Anton V.'
'Tan, Geok Kheng'
'Koh, Lip Lin'
'Dolzhenko, Anna V.'
'Chui, Wai Keung'

_publ_section_title
;
 3-Pyridin-2-yl-1<i>H</i>-1,2,4-triazol-5-amine
;
_journal_coeditor_code CI2719
_journal_issue 1
_journal_name_full 'Acta Crystallographica Section E'
_journal_page_first o125
_journal_paper_doi 10.1107/S1600536808042177
_journal_volume 65
_journal_year 2009
_chemical_formula_iupac 'C7 H7 N5'
_chemical_formula_moiety 'C7 H7 N5'
_chemical_formula_sum 'C7 H7 N5'
_chemical_formula_weight 161.18
_chemical_melting_point 493
_chemical_name_systematic
;
3-Pyridin-2-yl-1<i>H</i>-1,2,4-triazol-5-amine
;
_space_group_IT_number 14
_symmetry_cell_setting monoclinic
_symmetry_space_group_name_Hall '-P 2yn'
_symmetry_space_group_name_H-M 'P 1 21/n 1'
_atom_sites_solution_hydrogens geom
_atom_sites_solution_primary direct
_atom_sites_solution_secondary difmap
_audit_creation_method SHELXL-97
_cell_angle_alpha 90.00
_cell_angle_beta 91.832(2)
_cell_angle_gamma 90.00
_cell_formula_units_Z 4
_cell_length_a 7.3863(6)
_cell_length_b 7.9096(6)
_cell_length_c 13.2157(11)
_cell_measurement_reflns_used 1841
_cell_measurement_temperature 223(2)
_cell_measurement_theta_max 26.56
_cell_measurement_theta_min 3.00
_cell_volume 771.70(11)
_computing_cell_refinement 'SAINT (Bruker, 2001)'
_computing_data_collection 'SMART (Bruker, 2001)'
_computing_data_reduction 'SAINT (Bruker, 2001)'
_computing_molecular_graphics 'SHELXTL (Sheldrick, 2008)'
_computing_publication_material 'SHELXTL (Sheldrick, 2008)'
_computing_structure_refinement 'SHELXL97 (Sheldrick, 2008)'
_computing_structure_solution 'SHELXS97 (Sheldrick, 2008)'
_diffrn_ambient_temperature 223(2)
_diffrn_measured_fraction_theta_full 0.999
_diffrn_measured_fraction_theta_max 0.999
_diffrn_measurement_device_type 'Bruker SMART APEX CCD'
_diffrn_measurement_method '\f and \w'
_diffrn_radiation_monochromator graphite
_diffrn_radiation_source 'fine-focus sealed tube'
_diffrn_radiation_type MoK\a
_diffrn_radiation_wavelength 0.71073
_diffrn_reflns_av_R_equivalents 0.0262
_diffrn_reflns_av_sigmaI/netI 0.0273
_diffrn_reflns_limit_h_max 9
_diffrn_reflns_limit_h_min -9
_diffrn_reflns_limit_k_max 10
_diffrn_reflns_limit_k_min -8
_diffrn_reflns_limit_l_max 17
_diffrn_reflns_limit_l_min -14
_diffrn_reflns_number 5336
_diffrn_reflns_theta_full 27.49
_diffrn_reflns_theta_max 27.49
_diffrn_reflns_theta_min 3.00
_diffrn_standards_number 0
_exptl_absorpt_coefficient_mu 0.095
_exptl_absorpt_correction_T_max 0.9887
_exptl_absorpt_correction_T_min 0.9667
_exptl_absorpt_correction_type multi-scan
_exptl_absorpt_process_details '(SADABS; Sheldrick, 2001)'
_exptl_crystal_colour Colourless
_exptl_crystal_density_diffrn 1.387
_exptl_crystal_density_method 'not measured'
_exptl_crystal_description Block
_exptl_crystal_F_000 336
_exptl_crystal_size_max 0.36
_exptl_crystal_size_mid 0.16
_exptl_crystal_size_min 0.12
_refine_diff_density_max 0.205
_refine_diff_density_min -0.202
_refine_ls_extinction_method none
_refine_ls_goodness_of_fit_ref 1.053
_refine_ls_hydrogen_treatment mixed
_refine_ls_matrix_type full
_refine_ls_number_parameters 121
_refine_ls_number_reflns 1772
_refine_ls_number_restraints 0
_refine_ls_restrained_S_all 1.053
_refine_ls_R_factor_all 0.0487
_refine_ls_R_factor_gt 0.0420
_refine_ls_shift/su_max 0.001
_refine_ls_shift/su_mean 0.000
_refine_ls_structure_factor_coef Fsqd
_refine_ls_weighting_details 'calc w=1/[\s^2^(Fo^2^)+(0.0539P)^2^+0.1487P] where P=(Fo^2^+2Fc^2^)/3'
_refine_ls_weighting_scheme calc
_refine_ls_wR_factor_gt 0.1059
_refine_ls_wR_factor_ref 0.1104
_reflns_number_gt 1519
_reflns_number_total 1772
_reflns_threshold_expression I>2\s(I)
_cod_data_source_file ci2719.cif
_cod_data_source_block I
_cod_depositor_comments
;
The following automatic conversions were performed:
'_symmetry_cell_setting' value 'Monoclinic' changed to 'monoclinic'
according to '/home/saulius/struct/CIF-dictionaries/cif_core.dic'
dictionary named 'cif_core.dic' version 2.4.1 from 2010-06-29.

Automatic conversion script
Id: cif_fix_enum 1527 2010-12-29 10:47:43Z saulius 

The following automatic conversions were performed:

'_symmetry_cell_setting' value 'Monoclinic' changed to 'monoclinic'
according to /home/saulius/struct/CIF-dictionaries/cif_core.dic
dictionary named 'cif_core.dic' version 2.4.1 from 2010-06-29.

Automatic conversion script
Id: cif_fix_values 1715 2011-07-08 13:25:40Z adriana 
;
_cod_original_sg_symbol_H-M 'P 21/n'
_cod_database_code 2220442
_cod_database_fobs_code 2220442

loop_
_symmetry_equiv_pos_as_xyz
'x, y, z'
'-x+1/2, y+1/2, -z+1/2'
'-x, -y, -z'
'x-1/2, -y-1/2, z-1/2'

loop_
_atom_site_type_symbol
_atom_site_label
_atom_site_fract_x
_atom_site_fract_y
_atom_site_fract_z
_atom_site_U_iso_or_equiv
_atom_site_adp_type
_atom_site_calc_flag
_atom_site_refinement_flags
_atom_site_occupancy
_atom_site_disorder_assembly
_atom_site_disorder_group
N N1 0.72741(16) 0.34999(14) 0.68693(8) 0.0383(3) Uani d . 1 . .
N N2 0.66107(16) 0.19639(15) 0.71630(8) 0.0393(3) Uani d . 1 . .
H H2N 0.669(2) 0.164(2) 0.7817(14) 0.052(5) Uiso d . 1 . .
N N3 0.61324(14) 0.20352(14) 0.55193(8) 0.0345(3) Uani d . 1 . .
N N4 0.51489(16) -0.04181(15) 0.64256(9) 0.0398(3) Uani d . 1 . .
H H4A 0.488(2) -0.095(2) 0.5842(13) 0.049(4) Uiso d . 1 . .
H H4B 0.564(2) -0.106(2) 0.6948(13) 0.050(4) Uiso d . 1 . .
N N5 0.80901(15) 0.62905(15) 0.56803(8) 0.0388(3) Uani d . 1 . .
C C1 0.69411(16) 0.34759(16) 0.58805(9) 0.0331(3) Uani d . 1 . .
C C2 0.59494(16) 0.11150(17) 0.63532(9) 0.0343(3) Uani d . 1 . .
C C3 0.74353(16) 0.48955(17) 0.52229(9) 0.0343(3) Uani d . 1 . .
C C4 0.72299(19) 0.47748(19) 0.41755(10) 0.0425(3) Uani d . 1 . .
H H4 0.6758 0.3786 0.3873 0.051 Uiso calc R 1 . .
C C5 0.77288(19) 0.6128(2) 0.35870(11) 0.0491(4) Uani d . 1 . .
H H5 0.7598 0.6076 0.2878 0.059 Uiso calc R 1 . .
C C6 0.8419(2) 0.7554(2) 0.40516(12) 0.0486(4) Uani d . 1 . .
H H6 0.8781 0.8489 0.3668 0.058 Uiso calc R 1 . .
C C7 0.85663(19) 0.75796(19) 0.50930(12) 0.0455(4) Uani d . 1 . .
H H7 0.9029 0.8561 0.5408 0.055 Uiso calc R 1 . .

loop_
_atom_site_aniso_label
_atom_site_aniso_U_11
_atom_site_aniso_U_22
_atom_site_aniso_U_33
_atom_site_aniso_U_12
_atom_site_aniso_U_13
_atom_site_aniso_U_23
N1 0.0476(6) 0.0387(6) 0.0282(5) -0.0007(5) -0.0076(4) 0.0006(4)
N2 0.0518(7) 0.0392(6) 0.0261(6) -0.0013(5) -0.0092(5) 0.0000(5)
N3 0.0362(5) 0.0396(6) 0.0273(5) 0.0042(4) -0.0059(4) -0.0028(4)
N4 0.0498(7) 0.0397(6) 0.0291(6) -0.0021(5) -0.0110(5) -0.0001(5)
N5 0.0420(6) 0.0409(6) 0.0332(6) 0.0030(5) -0.0043(5) 0.0012(5)
C1 0.0330(6) 0.0385(7) 0.0273(6) 0.0057(5) -0.0056(5) -0.0035(5)
C2 0.0357(6) 0.0391(7) 0.0274(6) 0.0053(5) -0.0068(5) -0.0030(5)
C3 0.0305(6) 0.0419(7) 0.0301(6) 0.0076(5) -0.0028(5) -0.0010(5)
C4 0.0442(7) 0.0522(8) 0.0310(7) 0.0046(6) -0.0016(5) -0.0025(6)
C5 0.0488(8) 0.0683(10) 0.0304(7) 0.0080(7) 0.0032(6) 0.0071(7)
C6 0.0444(8) 0.0558(9) 0.0457(8) 0.0057(7) 0.0046(6) 0.0150(7)
C7 0.0454(8) 0.0447(8) 0.0460(8) 0.0013(6) -0.0035(6) 0.0050(6)

loop_
_atom_type_symbol
_atom_type_description
_atom_type_scat_dispersion_real
_atom_type_scat_dispersion_imag
_atom_type_scat_source
C C 0.0033 0.0016 'International Tables Vol C Tables 4.2.6.8 and 6.1.1.4'
H H 0.0000 0.0000 'International Tables Vol C Tables 4.2.6.8 and 6.1.1.4'
N N 0.0061 0.0033 'International Tables Vol C Tables 4.2.6.8 and 6.1.1.4'

loop_
_geom_angle_atom_site_label_1
_geom_angle_atom_site_label_2
_geom_angle_atom_site_label_3
_geom_angle_site_symmetry_1
_geom_angle_site_symmetry_3
_geom_angle
_geom_angle_publ_flag
C1 N1 N2 . . 102.14(10) ?
C2 N2 N1 . . 109.99(11) ?
C2 N2 H2N . . 129.2(11) ?
N1 N2 H2N . . 120.8(11) ?
C2 N3 C1 . . 102.81(10) ?
C2 N4 H4A . . 116.4(10) ?
C2 N4 H4B . . 112.7(10) ?
H4A N4 H4B . . 117.2(14) ?
C7 N5 C3 . . 117.65(12) ?
N1 C1 N3 . . 115.02(12) ?
N1 C1 C3 . . 122.04(12) ?
N3 C1 C3 . . 122.94(11) ?
N3 C2 N2 . . 110.03(12) ?
N3 C2 N4 . . 127.19(11) ?
N2 C2 N4 . . 122.71(12) ?
N5 C3 C4 . . 122.10(13) ?
N5 C3 C1 . . 116.99(11) ?
C4 C3 C1 . . 120.91(12) ?
C5 C4 C3 . . 119.01(14) ?
C5 C4 H4 . . 120.5 ?
C3 C4 H4 . . 120.5 ?
C6 C5 C4 . . 119.12(14) ?
C6 C5 H5 . . 120.4 ?
C4 C5 H5 . . 120.4 ?
C5 C6 C7 . . 118.36(14) ?
C5 C6 H6 . . 120.8 ?
C7 C6 H6 . . 120.8 ?
N5 C7 C6 . . 123.76(15) ?
N5 C7 H7 . . 118.1 ?
C6 C7 H7 . . 118.1 ?

loop_
_geom_bond_atom_site_label_1
_geom_bond_atom_site_label_2
_geom_bond_site_symmetry_2
_geom_bond_distance
_geom_bond_publ_flag
N1 C1 . 1.3221(16) ?
N1 N2 . 1.3708(16) ?
N2 C2 . 1.3422(16) ?
N2 H2N . 0.902(19) ?
N3 C2 . 1.3312(17) ?
N3 C1 . 1.3656(16) ?
N4 C2 . 1.3538(18) ?
N4 H4A . 0.896(18) ?
N4 H4B . 0.925(17) ?
N5 C7 . 1.3354(18) ?
N5 C3 . 1.3410(17) ?
C1 C3 . 1.4729(18) ?
C3 C4 . 1.3909(18) ?
C4 C5 . 1.380(2) ?
C4 H4 . 0.94 ?
C5 C6 . 1.374(2) ?
C5 H5 . 0.94 ?
C6 C7 . 1.377(2) ?
C6 H6 . 0.94 ?
C7 H7 . 0.94 ?

loop_
_geom_hbond_atom_site_label_D
_geom_hbond_atom_site_label_H
_geom_hbond_atom_site_label_A
_geom_hbond_site_symmetry_A
_geom_hbond_distance_DH
_geom_hbond_distance_HA
_geom_hbond_distance_DA
_geom_hbond_angle_DHA
N2 H2N N5 2_646 0.90(2) 2.01(2) 2.9010(16) 171.0(10)
N4 H4A N3 3_656 0.90(2) 2.11(2) 2.9971(16) 172.0(10)
N4 H4B N1 2_646 0.93(2) 2.19(2) 3.0264(16) 151.0(10)

loop_
_cod_related_entry_id
_cod_related_entry_database
_cod_related_entry_code
1 ChemSpider 15003811
